data_4515715
loop_
_publ_author_name
'Han, Yuxi'
'Zhang, Sutao'
'He, Jianghua'
'Zhang, Yuetao'

_publ_section_title
;
 Switchable C--H Silylation of Indoles Catalyzed by a Thermally Induced
 Frustrated Lewis Pair
;
_journal_issue 9
_journal_name_full 'ACS Catalysis'
_journal_page_first 8765
_journal_paper_doi 10.1021/acscatal.8b01847
_journal_volume 8
_journal_year 2018
_chemical_absolute_configuration ad
_chemical_formula_moiety 'C27 H9 Al F15 N'
_chemical_formula_sum 'C27 H9 Al F15 N'
_chemical_formula_weight 659.33
_space_group_IT_number 4
_space_group_name_Hall 'P 2yb'
_space_group_name_H-M_alt 'P 1 21 1'
_symmetry_cell_setting monoclinic
_symmetry_space_group_name_H-M 'P 1 21 1'
_atom_sites_solution_hydrogens geom
_atom_sites_solution_primary direct
_atom_sites_solution_secondary difmap
_audit_creation_method SHELXL-97
_cell_angle_alpha 90.00
_cell_angle_beta 107.975(4)
_cell_angle_gamma 90.00
_cell_formula_units_Z 2
_cell_length_a 7.4782(15)
_cell_length_b 17.022(4)
_cell_length_c 9.979(2)
_cell_measurement_reflns_used 3104
_cell_measurement_temperature 296(2)
_cell_measurement_theta_max 28.43
_cell_measurement_theta_min 2.39
_cell_volume 1208.3(4)
_computing_cell_refinement 'Bruker SMART'
_computing_data_collection 'Bruker SMART'
_computing_data_reduction 'Bruker SAINT'
_computing_molecular_graphics SHELXP-97
_computing_publication_material SHELXTL
_computing_structure_refinement 'SHELXL-97 (Sheldrick, 1997)'
_computing_structure_solution 'SHELXS-97 (Sheldrick, 1990)'
_diffrn_ambient_temperature 296(2)
_diffrn_measured_fraction_theta_full 0.999
_diffrn_measured_fraction_theta_max 0.999
_diffrn_measurement_device_type 'Bruker P4'
_diffrn_measurement_method '\w scans'
_diffrn_radiation_monochromator graphite
_diffrn_radiation_source 'fine-focus sealed tube'
_diffrn_radiation_type MoK\a
_diffrn_radiation_wavelength 0.71073
_diffrn_reflns_av_R_equivalents 0.0167
_diffrn_reflns_av_sigmaI/netI 0.0351
_diffrn_reflns_limit_h_max 6
_diffrn_reflns_limit_h_min -9
_diffrn_reflns_limit_k_max 21
_diffrn_reflns_limit_k_min -20
_diffrn_reflns_limit_l_max 12
_diffrn_reflns_limit_l_min -10
_diffrn_reflns_number 7253
_diffrn_reflns_theta_full 26.02
_diffrn_reflns_theta_max 26.02
_diffrn_reflns_theta_min 2.39
_exptl_absorpt_coefficient_mu 0.221
_exptl_crystal_colour clourless
_exptl_crystal_density_diffrn 1.812
_exptl_crystal_density_meas 1.812
_exptl_crystal_density_method 'not measured'
_exptl_crystal_description block
_exptl_crystal_F_000 652
_exptl_crystal_size_max 0.24
_exptl_crystal_size_mid 0.22
_exptl_crystal_size_min 0.20
_refine_diff_density_max 0.651
_refine_diff_density_min -0.315
_refine_diff_density_rms 0.066
_refine_ls_abs_structure_details 'Flack H D (1983), Acta Cryst. A39, 876-881'
_refine_ls_abs_structure_Flack 0.4(4)
_refine_ls_extinction_method none
_refine_ls_goodness_of_fit_ref 1.057
_refine_ls_hydrogen_treatment mixed
_refine_ls_matrix_type full
_refine_ls_number_parameters 398
_refine_ls_number_reflns 4740
_refine_ls_number_restraints 2
_refine_ls_restrained_S_all 1.057
_refine_ls_R_factor_all 0.0642
_refine_ls_R_factor_gt 0.0489
_refine_ls_shift/su_max 0.000
_refine_ls_shift/su_mean 0.000
_refine_ls_structure_factor_coef Fsqd
_refine_ls_weighting_details 'calc w=1/[\s^2^(Fo^2^)+(0.0364P)^2^+1.7880P] where P=(Fo^2^+2Fc^2^)/3'
_refine_ls_weighting_scheme calc
_refine_ls_wR_factor_gt 0.1072
_refine_ls_wR_factor_ref 0.1157
_reflns_number_gt 3881
_reflns_number_total 4740
_reflns_threshold_expression >2sigma(I)
_cod_data_source_file cs8b01847_si_005.cif
_cod_data_source_block 1
_cod_depositor_comments
;
The following automatic conversions were performed:

data item '_symmetry_cell_setting' value 'Monoclinic' was changed to
'monoclinic' in accordance with the
/home/data/users/saulius/crontab/automatic-downloads/current/ACS/lib/dictionaries/cif_core.dic
dictionary named 'cif_core.dic' version 2.4.2 last updated on
2011-04-26.

Automatic conversion script
Id: cif_fix_values 6909 2019-04-08 15:41:33Z antanas 
;
_cod_original_sg_symbol_H-M ' P 21  '
_cod_database_code 4515715

loop_
_symmetry_equiv_pos_as_xyz
'x, y, z'
'-x, y+1/2, -z'

loop_
_atom_site_label
_atom_site_type_symbol
_atom_site_fract_x
_atom_site_fract_y
_atom_site_fract_z
_atom_site_U_iso_or_equiv
_atom_site_adp_type
_atom_site_occupancy
_atom_site_symmetry_multiplicity
_atom_site_calc_flag
_atom_site_refinement_flags
Al1 Al 0.14498(11) 0.97832(11) 0.34184(9) 0.0197(2) Uani 1 1 d .
C1 C -0.1637(7) 1.1497(3) -0.0057(5) 0.0458(12) Uani 1 1 d .
H3A H -0.2857 1.1585 -0.0723 0.069 Uiso 1 1 calc R
H3B H -0.0714 1.1478 -0.0545 0.069 Uiso 1 1 calc R
H3C H -0.1340 1.1917 0.0618 0.069 Uiso 1 1 calc R
C2 C -0.1612(6) 1.0627(3) 0.1963(4) 0.0350(10) Uani 1 1 d .
H40 H -0.1636 1.1017 0.2611 0.042 Uiso 1 1 calc R
C3 C -0.1546(4) 0.9817(4) 0.2294(3) 0.0248(7) Uani 1 1 d U
H36 H -0.2389 0.9636 0.2811 0.030 Uiso 1 1 calc R
C4 C -0.1808(7) 0.8720(3) 0.0570(5) 0.0312(13) Uani 1 1 d .
H17 H -0.1849 0.8335 0.1220 0.037 Uiso 1 1 calc R
C5 C -0.1844(7) 0.8475(3) -0.0793(5) 0.0438(12) Uani 1 1 d .
H5 H -0.1905 0.7947 -0.1038 0.053 Uiso 1 1 calc R
C6 C -0.1784(6) 0.9067(3) -0.1758(5) 0.0391(11) Uani 1 1 d .
H0AA H -0.1780 0.8934 -0.2660 0.047 Uiso 1 1 calc R
C7 C -0.1734(4) 0.9810(4) -0.1384(3) 0.0285(8) Uani 1 1 d .
H1 H -0.1706 1.0205 -0.2021 0.034 Uiso 1 1 calc R
C8 C -0.1723(5) 0.9431(2) 0.0962(4) 0.0294(8) Uani 1 1 d U
C9 C -0.1722(5) 0.9999(3) -0.0015(4) 0.0387(13) Uani 1 1 d .
C10 C 0.2167(6) 1.0687(3) 0.4729(4) 0.0222(10) Uani 1 1 d .
C11 C 0.1046(7) 1.1036(3) 0.5395(5) 0.0265(11) Uani 1 1 d .
C12 C 0.1636(7) 1.1643(3) 0.6380(5) 0.0292(12) Uani 1 1 d .
C13 C 0.3436(7) 1.1883(3) 0.6709(5) 0.0294(13) Uani 1 1 d .
C14 C 0.4639(7) 1.1545(4) 0.6105(5) 0.0304(11) Uani 1 1 d .
C15 C 0.4000(6) 1.0963(3) 0.5150(5) 0.0273(11) Uani 1 1 d .
C16 C 0.2052(6) 0.8835(3) 0.4647(4) 0.0212(10) Uani 1 1 d .
C17 C 0.0875(6) 0.8466(3) 0.5286(6) 0.0269(11) Uani 1 1 d .
C18 C 0.1432(7) 0.7887(3) 0.6232(5) 0.0258(11) Uani 1 1 d .
C19 C 0.3267(7) 0.7614(3) 0.6614(5) 0.0244(11) Uani 1 1 d .
C20 C 0.4489(7) 0.7949(3) 0.5988(5) 0.0283(11) Uani 1 1 d .
C21 C 0.3831(7) 0.8553(3) 0.5032(5) 0.0254(11) Uani 1 1 d .
C22 C 0.2535(4) 0.9780(4) 0.1838(3) 0.0270(7) Uani 1 1 d .
C23 C 0.2766(6) 0.9108(4) 0.1166(5) 0.0323(13) Uani 1 1 d .
C24 C 0.3249(7) 0.9089(5) -0.0039(7) 0.052(2) Uani 1 1 d .
C25 C 0.3535(5) 0.9761(8) -0.0646(4) 0.0590(14) Uani 1 1 d .
C26 C 0.3384(8) 1.0481(5) -0.0014(6) 0.052(2) Uani 1 1 d .
C27 C 0.2871(7) 1.0471(4) 0.1225(5) 0.0375(14) Uani 1 1 d .
F1 F 0.5095(4) 0.88669(19) 0.4463(3) 0.0414(8) Uani 1 1 d .
F2 F 0.6254(4) 0.7693(2) 0.6333(3) 0.0414(8) Uani 1 1 d .
F3 F 0.3846(4) 0.70566(18) 0.7557(3) 0.0390(8) Uani 1 1 d .
F4 F 0.0269(4) 0.7545(2) 0.6845(4) 0.0446(9) Uani 1 1 d .
F5 F -0.0919(4) 0.8708(2) 0.4986(3) 0.0440(8) Uani 1 1 d .
F6 F -0.0770(4) 1.0802(2) 0.5106(3) 0.0436(9) Uani 1 1 d .
F7 F 0.0427(4) 1.1970(2) 0.6990(3) 0.0442(9) Uani 1 1 d .
F8 F 0.4031(4) 1.24830(19) 0.7646(3) 0.0400(8) Uani 1 1 d .
F9 F 0.6420(5) 1.1798(2) 0.6444(4) 0.0517(10) Uani 1 1 d .
F10 F 0.5248(4) 1.0643(2) 0.4575(3) 0.0419(8) Uani 1 1 d .
F11 F 0.2653(5) 1.1163(2) 0.1769(3) 0.0452(9) Uani 1 1 d .
F12 F 0.3689(5) 1.1155(3) -0.0550(4) 0.0767(15) Uani 1 1 d .
F13 F 0.3945(3) 0.9778(5) -0.1858(2) 0.0930(12) Uani 1 1 d .
F14 F 0.3413(5) 0.8406(3) -0.0680(4) 0.0803(15) Uani 1 1 d .
F15 F 0.2456(4) 0.8400(2) 0.1690(3) 0.0430(8) Uani 1 1 d .
N1 N -0.1639(6) 1.0790(3) 0.0632(4) 0.0358(11) Uani 1 1 d .

loop_
_atom_site_aniso_label
_atom_site_aniso_U_11
_atom_site_aniso_U_22
_atom_site_aniso_U_33
_atom_site_aniso_U_23
_atom_site_aniso_U_13
_atom_site_aniso_U_12
Al1 0.0132(4) 0.0275(5) 0.0187(4) 0.0000(7) 0.0053(3) -0.0018(7)
C1 0.048(3) 0.041(3) 0.039(3) 0.007(2) 0.001(2) 0.000(2)
C2 0.023(2) 0.046(3) 0.035(2) -0.002(2) 0.0082(17) 0.0121(19)
C3 0.0107(13) 0.039(2) 0.0228(13) 0.010(2) 0.0018(11) -0.005(2)
C4 0.020(2) 0.042(3) 0.025(3) 0.009(2) -0.003(2) -0.001(2)
C5 0.033(2) 0.041(3) 0.052(3) -0.012(2) 0.005(2) 0.001(2)
C6 0.034(2) 0.051(3) 0.030(2) -0.004(2) 0.0072(19) -0.002(2)
C7 0.0194(15) 0.043(2) 0.0201(15) -0.006(3) 0.0014(12) 0.000(3)
C8 0.0151(18) 0.037(2) 0.0321(19) 0.0038(17) 0.0014(16) 0.0029(16)
C9 0.0169(18) 0.068(4) 0.028(2) 0.0024(19) 0.0017(15) -0.0004(18)
C10 0.022(2) 0.024(3) 0.022(2) 0.001(2) 0.0090(18) -0.001(2)
C11 0.018(2) 0.035(3) 0.028(2) -0.003(2) 0.0075(18) -0.002(2)
C12 0.027(2) 0.035(3) 0.025(2) -0.010(2) 0.0075(19) 0.004(2)
C13 0.033(3) 0.030(3) 0.019(2) -0.0070(19) -0.001(2) -0.005(2)
C14 0.022(2) 0.045(3) 0.024(2) 0.003(2) 0.0070(19) -0.002(2)
C15 0.016(2) 0.045(3) 0.020(2) 0.002(2) 0.0045(17) 0.002(2)
C16 0.015(2) 0.025(3) 0.021(2) -0.0003(19) 0.0014(18) -0.0023(19)
C17 0.013(2) 0.029(3) 0.038(3) 0.005(2) 0.0072(18) 0.0044(19)
C18 0.021(2) 0.023(3) 0.034(3) 0.002(2) 0.0101(19) -0.0022(19)
C19 0.025(2) 0.018(2) 0.029(3) -0.0016(19) 0.006(2) 0.0019(18)
C20 0.017(2) 0.030(3) 0.033(3) -0.001(2) 0.0004(19) 0.0159(19)
C21 0.023(2) 0.027(3) 0.026(2) 0.003(2) 0.0085(19) 0.001(2)
C22 0.0120(13) 0.048(2) 0.0200(14) 0.003(3) 0.0038(11) -0.004(3)
C23 0.013(2) 0.057(4) 0.025(2) -0.006(3) 0.0046(19) 0.008(2)
C24 0.016(3) 0.106(6) 0.030(3) -0.019(4) 0.003(2) 0.024(3)
C25 0.0188(18) 0.143(5) 0.0153(17) 0.008(5) 0.0055(14) 0.013(5)
C26 0.020(3) 0.114(7) 0.021(3) 0.021(4) 0.004(2) -0.011(3)
C27 0.018(2) 0.068(4) 0.020(2) 0.004(3) -0.0045(19) -0.011(2)
F1 0.0177(13) 0.061(2) 0.0487(18) 0.0193(16) 0.0144(12) 0.0039(14)
F2 0.0207(14) 0.057(2) 0.0452(17) 0.0118(15) 0.0080(13) 0.0185(14)
F3 0.0343(17) 0.0355(18) 0.0453(17) 0.0190(14) 0.0095(14) 0.0112(13)
F4 0.0276(16) 0.052(2) 0.054(2) 0.0229(17) 0.0127(14) -0.0029(15)
F5 0.0198(14) 0.060(2) 0.0540(19) 0.0309(17) 0.0146(13) 0.0131(14)
F6 0.0207(15) 0.066(2) 0.0496(19) -0.0285(16) 0.0185(13) -0.0130(14)
F7 0.0301(16) 0.059(2) 0.0468(18) -0.0286(16) 0.0166(14) -0.0030(15)
F8 0.0416(18) 0.0394(19) 0.0375(16) -0.0118(14) 0.0098(14) -0.0169(15)
F9 0.0276(16) 0.082(3) 0.0483(18) -0.0248(18) 0.0151(14) -0.0284(17)
F10 0.0161(13) 0.075(2) 0.0349(15) -0.0169(16) 0.0077(11) -0.0032(15)
F11 0.0456(19) 0.050(2) 0.0343(16) 0.0139(16) 0.0038(14) -0.0207(16)
F12 0.048(2) 0.144(4) 0.0347(18) 0.035(2) 0.0080(16) -0.033(2)
F13 0.0339(13) 0.227(4) 0.0230(11) 0.004(3) 0.0167(10) -0.002(4)
F14 0.042(2) 0.142(4) 0.050(2) -0.047(2) 0.0041(16) 0.036(2)
F15 0.0343(17) 0.047(2) 0.0425(18) -0.0078(16) 0.0047(14) 0.0187(15)
N1 0.024(2) 0.056(3) 0.026(2) -0.004(2) 0.0065(17) -0.001(2)

loop_
_atom_type_symbol
_atom_type_description
_atom_type_scat_dispersion_real
_atom_type_scat_dispersion_imag
_atom_type_scat_source
C C 0.0033 0.0016 'International Tables Vol C Tables 4.2.6.8 and 6.1.1.4'
H H 0.0000 0.0000 'International Tables Vol C Tables 4.2.6.8 and 6.1.1.4'
Al Al 0.0645 0.0514 'International Tables Vol C Tables 4.2.6.8 and 6.1.1.4'
F F 0.0171 0.0103 'International Tables Vol C Tables 4.2.6.8 and 6.1.1.4'
N N 0.0061 0.0033 'International Tables Vol C Tables 4.2.6.8 and 6.1.1.4'

loop_
_geom_angle_atom_site_label_1
_geom_angle_atom_site_label_2
_geom_angle_atom_site_label_3
_geom_angle
C10 Al1 C22 115.6(2)
C10 Al1 C16 105.00(13)
C22 Al1 C16 114.6(2)
C10 Al1 C3 110.2(2)
C22 Al1 C3 101.47(12)
C16 Al1 C3 109.9(2)
N1 C2 C3 114.7(4)
C2 C3 C8 103.9(3)
C2 C3 Al1 95.9(3)
C8 C3 Al1 104.4(2)
C8 C4 C5 124.2(5)
C6 C5 C4 116.9(5)
C7 C6 C5 120.0(4)
C6 C7 C9 119.2(5)
C4 C8 C9 117.6(4)
C4 C8 C3 134.2(5)
C9 C8 C3 108.2(4)
C8 C9 C7 122.0(5)
C8 C9 N1 109.8(4)
C7 C9 N1 128.1(5)
C11 C10 C15 114.0(4)
C11 C10 Al1 125.5(4)
C15 C10 Al1 120.2(4)
C10 C11 F6 119.7(4)
C10 C11 C12 124.0(5)
F6 C11 C12 116.3(4)
C13 C12 F7 121.4(4)
C13 C12 C11 117.9(5)
F7 C12 C11 120.6(4)
C12 C13 C14 121.0(5)
C12 C13 F8 118.9(5)
C14 C13 F8 120.1(5)
F9 C14 C13 119.8(5)
F9 C14 C15 121.3(5)
C13 C14 C15 118.9(5)
F10 C15 C14 116.9(4)
F10 C15 C10 118.9(4)
C14 C15 C10 124.2(5)
C21 C16 C17 114.6(4)
C21 C16 Al1 118.5(4)
C17 C16 Al1 126.5(4)
C18 C17 F5 117.0(5)
C18 C17 C16 123.6(4)
F5 C17 C16 119.3(4)
C17 C18 F4 122.5(4)
C17 C18 C19 120.4(5)
F4 C18 C19 117.1(4)
F3 C19 C20 120.4(4)
F3 C19 C18 121.3(5)
C20 C19 C18 118.4(4)
F2 C20 C19 119.4(4)
F2 C20 C21 122.3(5)
C19 C20 C21 118.3(4)
F1 C21 C16 119.5(4)
F1 C21 C20 115.9(4)
C16 C21 C20 124.6(5)
C23 C22 C27 115.3(3)
C23 C22 Al1 122.5(5)
C27 C22 Al1 121.6(5)
C24 C23 F15 116.2(6)
C24 C23 C22 124.3(6)
F15 C23 C22 119.4(5)
C25 C24 F14 118.0(7)
C25 C24 C23 120.1(7)
F14 C24 C23 121.9(8)
F13 C25 C24 122.6(10)
F13 C25 C26 117.6(10)
C24 C25 C26 119.8(3)
F12 C26 C25 122.2(7)
F12 C26 C27 119.8(7)
C25 C26 C27 118.0(6)
F11 C27 C22 120.8(5)
F11 C27 C26 116.8(6)
C22 C27 C26 122.4(6)
C2 N1 C1 131.7(5)
C2 N1 C9 103.1(4)
C1 N1 C9 125.2(4)

loop_
_geom_bond_atom_site_label_1
_geom_bond_atom_site_label_2
_geom_bond_distance
Al1 C10 1.983(5)
Al1 C22 1.984(3)
Al1 C16 1.992(5)
Al1 C3 2.175(3)
C1 N1 1.385(7)
C2 N1 1.351(6)
C2 C3 1.415(8)
C3 C8 1.451(6)
C4 C8 1.268(7)
C4 C5 1.415(7)
C5 C6 1.403(7)
C6 C7 1.316(8)
C7 C9 1.402(5)
C8 C9 1.373(6)
C9 N1 1.487(7)
C10 C11 1.357(7)
C10 C15 1.385(7)
C11 F6 1.358(5)
C11 C12 1.400(7)
C12 C13 1.347(7)
C12 F7 1.355(6)
C13 C14 1.356(8)
C13 F8 1.364(6)
C14 F9 1.340(6)
C14 C15 1.356(8)
C15 F10 1.352(6)
C16 C21 1.354(7)
C16 C17 1.387(7)
C17 C18 1.339(7)
C17 F5 1.345(5)
C18 F4 1.341(6)
C18 C19 1.386(7)
C19 F3 1.313(6)
C19 C20 1.380(8)
C20 F2 1.331(5)
C20 C21 1.385(7)
C21 F1 1.354(6)
C22 C23 1.364(8)
C22 C27 1.382(9)
C23 C24 1.359(8)
C23 F15 1.362(7)
C24 C25 1.343(12)
C24 F14 1.350(8)
C25 F13 1.336(4)
C25 C26 1.398(13)
C26 F12 1.316(8)
C26 C27 1.404(8)
C27 F11 1.328(7)
